data_4303725
loop_
_publ_author_name
'Arun Kumar Bar'
'Rajesh Chakrabarty'
'Partha Sarathi Mukherjee'

_publ_section_title
;
Self-Assembly of a Pd6-Molecular Double-Square and a
Cu3-Trigonalbipyramidal Cage via a New Tripodal Flexible Ligand
;
_journal_name_full 'Inorganic Chemistry'
_journal_page_first 10880
_journal_page_last 10882
_journal_paper_doi 10.1021/ic901633g
_journal_volume 48
_journal_year 2009
_chemical_formula_moiety 'C108 H144 CL12 CU6 N24, 10(C3 H7 N O)'
_chemical_formula_sum 'C138 H214 Cl12 Cu6 N34 O10'
_chemical_formula_weight 3316.11
_chemical_name_systematic
;
 ?
;
_space_group_IT_number 2
_symmetry_cell_setting triclinic
_symmetry_space_group_name_Hall '-P 1'
_symmetry_space_group_name_H-M 'P -1'
_atom_sites_solution_hydrogens geom
_atom_sites_solution_primary direct
_atom_sites_solution_secondary difmap
_audit_creation_method SHELXL-97
_cell_angle_alpha 81.47(3)
_cell_angle_beta 81.14(3)
_cell_angle_gamma 68.83(3)
_cell_formula_units_Z 2
_cell_length_a 13.463(3)
_cell_length_b 14.266(3)
_cell_length_c 22.520(5)
_cell_measurement_temperature 150(2)
_cell_volume 3965.0(17)
_computing_cell_refinement 'BRUKER SMART'
_computing_data_collection 'BRUKER SMART'
_computing_data_reduction 'BRUKER SAINT'
_computing_molecular_graphics 'ORTEP-3 for Windows(Farrugia, 1997)'
_computing_publication_material WinGX
_computing_structure_refinement 'SHELXL-97 (Sheldrick, 2008)'
_computing_structure_solution 'SHELXS-97 (Sheldrick, 2008)'
_diffrn_ambient_temperature 150(2)
_diffrn_measured_fraction_theta_full 0.844
_diffrn_measured_fraction_theta_max 0.844
_diffrn_measurement_device_type 'CCD area detector'
_diffrn_measurement_method 'phi and omega scans'
_diffrn_radiation_monochromator graphite
_diffrn_radiation_source 'fine-focus sealed tube'
_diffrn_radiation_type Mo\Ka
_diffrn_radiation_wavelength 0.71073
_diffrn_reflns_av_R_equivalents 0.0000
_diffrn_reflns_av_sigmaI/netI 0.0271
_diffrn_reflns_limit_h_max 15
_diffrn_reflns_limit_h_min 0
_diffrn_reflns_limit_k_max 13
_diffrn_reflns_limit_k_min -13
_diffrn_reflns_limit_l_max 25
_diffrn_reflns_limit_l_min -24
_diffrn_reflns_number 9899
_diffrn_reflns_theta_full 34.12
_diffrn_reflns_theta_max 34.12
_diffrn_reflns_theta_min 2.16
_exptl_absorpt_coefficient_mu 3.258
_exptl_absorpt_correction_type emperical
_exptl_absorpt_process_details 'SADABS: Blessing, R. (1995), Acta Cryst., A51, 33'
_exptl_crystal_colour orange
_exptl_crystal_density_diffrn 1.385
_exptl_crystal_density_method 'not measured'
_exptl_crystal_description blocks
_exptl_crystal_F_000 1728
_refine_diff_density_max 1.979
_refine_diff_density_min -0.935
_refine_diff_density_rms 0.135
_refine_ls_extinction_coef 0.0083(8)
_refine_ls_extinction_expression Fc^*^=kFc[1+0.001xFc^2^\l^3^/sin(2\q)]^-1/4^
_refine_ls_extinction_method SHELXL
_refine_ls_goodness_of_fit_ref 1.112
_refine_ls_hydrogen_treatment mixed
_refine_ls_matrix_type full
_refine_ls_number_parameters 902
_refine_ls_number_reflns 9899
_refine_ls_number_restraints 0
_refine_ls_restrained_S_all 1.112
_refine_ls_R_factor_all 0.0935
_refine_ls_R_factor_gt 0.0884
_refine_ls_shift/su_max 0.000
_refine_ls_shift/su_mean 0.000
_refine_ls_structure_factor_coef Fsqd
_refine_ls_weighting_details 'calc w=1/[\s^2^(Fo^2^)+(0.1683P)^2^+12.1636P] where P=(Fo^2^+2Fc^2^)/3'
_refine_ls_weighting_scheme calc
_refine_ls_wR_factor_gt 0.2417
_refine_ls_wR_factor_ref 0.2495
_reflns_number_gt 8925
_reflns_number_total 9899
_reflns_threshold_expression >2\s(I)
_cod_data_source_file ic901633g_si_003.cif
_cod_data_source_block complex-2
_cod_original_cell_volume 3965.0(14)
_cod_original_sg_symbol_Hall -P-1
_cod_database_code 4303725

loop_
_symmetry_equiv_pos_as_xyz
'x, y, z'
'-x, -y, -z'

loop_
_atom_site_label
_atom_site_type_symbol
_atom_site_fract_x
_atom_site_fract_y
_atom_site_fract_z
_atom_site_U_iso_or_equiv
_atom_site_adp_type
_atom_site_occupancy
_atom_site_symmetry_multiplicity
_atom_site_calc_flag
_atom_site_refinement_flags
_atom_site_disorder_assembly
_atom_site_disorder_group
Cu1 Cu 0.35422(6) 0.08062(6) 0.50388(3) 0.0204(3) Uani 1 1 d . . .
Cu2 Cu -0.13252(6) 0.42536(6) 0.30318(3) 0.0229(3) Uani 1 1 d . . .
Cu3 Cu 0.22678(7) 0.31510(7) 0.11973(4) 0.0280(3) Uani 1 1 d . . .
Cl1 Cl -0.28869(12) 0.53470(13) 0.26807(7) 0.0402(4) Uani 1 1 d . . .
Cl2 Cl 0.03434(13) 0.35857(15) 0.25484(8) 0.0479(5) Uani 1 1 d . . .
Cl3 Cl 0.18267(12) 0.18675(14) 0.49066(8) 0.0446(5) Uani 1 1 d . . .
Cl4 Cl 0.43841(12) -0.01309(13) 0.58862(7) 0.0370(4) Uani 1 1 d . . .
Cl5 Cl 0.40318(15) 0.22107(16) 0.11366(9) 0.0554(5) Uani 1 1 d . . .
Cl6 Cl 0.11543(14) 0.40967(14) 0.05028(7) 0.0439(5) Uani 1 1 d . . .
O1 O 0.1991(4) 0.6191(4) 0.0004(2) 0.0541(14) Uani 1 1 d . . .
O2 O 0.9166(5) 0.7644(5) 0.0374(2) 0.0622(16) Uani 1 1 d . . .
O3 O 0.5739(5) 0.8293(5) 0.3188(2) 0.0688(18) Uani 1 1 d . . .
O4 O 0.4060(5) 0.8896(7) 0.1060(3) 0.103(3) Uani 1 1 d . . .
O5 O 0.6164(4) 0.3970(4) 0.1917(2) 0.0522(14) Uani 1 1 d . . .
N1 N -0.2548(4) 0.2980(4) 0.2901(2) 0.0316(13) Uani 1 1 d . . .
H1 H -0.3010 0.3485 0.2719 0.038 Uiso 1 1 calc R . .
N2 N 0.4006(4) 0.1937(4) 0.5051(2) 0.0269(12) Uani 1 1 d . . .
N3 N 0.3332(4) -0.1169(4) 0.5201(2) 0.0249(12) Uani 1 1 d . . .
H3 H 0.3525 -0.1260 0.5558 0.030 Uiso 1 1 calc R . .
N4 N 0.4244(4) 0.2195(4) 0.5557(2) 0.0293(13) Uani 1 1 d . . .
H4 H 0.4329 0.1817 0.5894 0.035 Uiso 1 1 calc R . .
N5 N -0.1700(4) 0.3028(4) 0.3133(2) 0.0312(13) Uani 1 1 d . . .
N6 N 0.3304(4) -0.0342(4) 0.4798(2) 0.0272(12) Uani 1 1 d . . .
N7 N -0.1691(4) 0.6265(4) 0.3332(2) 0.0308(12) Uani 1 1 d . . .
H7 H -0.2268 0.6486 0.3156 0.037 Uiso 1 1 calc R . .
N8 N -0.1076(4) 0.5258(4) 0.3424(2) 0.0307(12) Uani 1 1 d . . .
N9 N 0.1787(4) 0.1983(4) 0.1262(2) 0.0327(13) Uani 1 1 d . . .
N10 N 0.2471(4) 0.4304(4) 0.1491(2) 0.0323(13) Uani 1 1 d . . .
N11 N 0.1326(4) 0.1767(5) 0.0823(2) 0.0375(15) Uani 1 1 d . . .
H11 H 0.1140 0.2164 0.0501 0.045 Uiso 1 1 calc R . .
N12 N 0.2321(4) 0.5204(4) 0.1153(2) 0.0350(13) Uani 1 1 d . . .
H12 H 0.2068 0.5357 0.0809 0.042 Uiso 1 1 calc R . .
N13 N 0.1492(5) 0.6837(5) -0.0940(2) 0.0427(15) Uani 1 1 d . . .
N14 N 0.9434(5) 0.6844(5) 0.1324(2) 0.0436(15) Uani 1 1 d . . .
N15 N 0.5830(5) 0.9032(5) 0.2226(3) 0.0558(18) Uani 1 1 d . . .
N16 N 0.3616(6) 0.9829(7) 0.0163(3) 0.073(2) Uani 1 1 d . . .
N17 N 0.5757(6) 0.4945(7) 0.1025(3) 0.071(2) Uani 1 1 d . . .
C1 C 0.2857(6) 0.0270(5) 0.3762(3) 0.0393(17) Uani 1 1 d . . .
H1A H 0.3041 0.0823 0.3847 0.059 Uiso 1 1 calc R . .
H1B H 0.2133 0.0518 0.3661 0.059 Uiso 1 1 calc R . .
H1C H 0.3334 -0.0044 0.3428 0.059 Uiso 1 1 calc R . .
C2 C 0.1936(4) 0.6150(5) 0.3271(3) 0.0264(14) Uani 1 1 d . . .
C3 C 0.3161(5) 0.3501(5) 0.2468(3) 0.0365(16) Uani 1 1 d . . .
H3A H 0.3010 0.2947 0.2355 0.055 Uiso 1 1 calc R . .
H3B H 0.2743 0.3707 0.2842 0.055 Uiso 1 1 calc R . .
H3C H 0.3909 0.3292 0.2516 0.055 Uiso 1 1 calc R . .
C4 C -0.1176(5) 0.2081(5) 0.3389(3) 0.0358(16) Uani 1 1 d . . .
C5 C 0.4140(5) 0.4496(5) 0.4586(3) 0.0278(14) Uani 1 1 d . . .
H5A H 0.4858 0.4421 0.4395 0.033 Uiso 1 1 calc R . .
H5B H 0.3987 0.4933 0.4904 0.033 Uiso 1 1 calc R . .
C6 C 0.1192(5) 0.6805(5) 0.2820(3) 0.0332(15) Uani 1 1 d . . .
H6A H 0.1581 0.6791 0.2425 0.050 Uiso 1 1 calc R . .
H6B H 0.0903 0.7486 0.2927 0.050 Uiso 1 1 calc R . .
H6C H 0.0619 0.6555 0.2821 0.050 Uiso 1 1 calc R . .
C7 C 0.1849(5) 0.5357(5) 0.4973(3) 0.0321(15) Uani 1 1 d . . .
H7A H 0.2434 0.4956 0.5200 0.048 Uiso 1 1 calc R . .
H7B H 0.1332 0.5026 0.5015 0.048 Uiso 1 1 calc R . .
H7C H 0.1518 0.6008 0.5122 0.048 Uiso 1 1 calc R . .
C8 C 0.2267(4) 0.5487(5) 0.4309(3) 0.0258(13) Uani 1 1 d . . .
C9 C -0.0609(5) 0.0236(5) 0.2215(3) 0.0367(16) Uani 1 1 d . . .
H9A H -0.0237 0.0182 0.1815 0.055 Uiso 1 1 calc R . .
H9B H -0.0980 0.0936 0.2274 0.055 Uiso 1 1 calc R . .
H9C H -0.1117 -0.0107 0.2264 0.055 Uiso 1 1 calc R . .
C10 C 0.1657(5) -0.0574(5) 0.1807(3) 0.0374(17) Uani 1 1 d . . .
H10A H 0.2401 -0.1009 0.1747 0.045 Uiso 1 1 calc R . .
H10B H 0.1249 -0.0838 0.1601 0.045 Uiso 1 1 calc R . .
C11 C -0.0174(5) -0.0248(5) 0.3297(3) 0.0325(15) Uani 1 1 d . . .
C12 C 0.0175(6) -0.0806(6) 0.4392(3) 0.0461(19) Uani 1 1 d . . .
H12A H 0.0769 -0.1195 0.4616 0.069 Uiso 1 1 calc R . .
H12B H -0.0367 -0.1113 0.4476 0.069 Uiso 1 1 calc R . .
H12C H -0.0118 -0.0131 0.4509 0.069 Uiso 1 1 calc R . .
C13 C 0.2955(5) -0.0480(5) 0.4301(3) 0.0339(17) Uani 1 1 d . . .
C14 C -0.0266(4) 0.5241(5) 0.3713(3) 0.0265(14) Uani 1 1 d . . .
C15 C 0.2015(5) -0.1165(5) 0.2904(3) 0.0355(16) Uani 1 1 d . . .
C16 C 0.3681(5) 0.2694(5) 0.4011(3) 0.0309(15) Uani 1 1 d . . .
H16A H 0.3594 0.2061 0.3992 0.046 Uiso 1 1 calc R . .
H16B H 0.4253 0.2761 0.3715 0.046 Uiso 1 1 calc R . .
H16C H 0.3028 0.3238 0.3930 0.046 Uiso 1 1 calc R . .
C17 C 0.1645(5) -0.1264(5) 0.3517(3) 0.0348(16) Uani 1 1 d . . .
C18 C 0.2980(5) -0.2774(5) 0.5324(3) 0.0303(15) Uani 1 1 d . . .
H18A H 0.3214 -0.2824 0.5713 0.046 Uiso 1 1 calc R . .
H18B H 0.3442 -0.3340 0.5114 0.046 Uiso 1 1 calc R . .
H18C H 0.2259 -0.2773 0.5375 0.046 Uiso 1 1 calc R . .
C19 C 0.1566(4) 0.6045(5) 0.3879(3) 0.0265(14) Uani 1 1 d . . .
C20 C -0.3416(5) 0.1754(6) 0.2775(3) 0.0430(17) Uani 1 1 d . . .
H20A H -0.3901 0.2343 0.2573 0.065 Uiso 1 1 calc R . .
H20B H -0.3804 0.1495 0.3114 0.065 Uiso 1 1 calc R . .
H20C H -0.3085 0.1248 0.2500 0.065 Uiso 1 1 calc R . .
C21 C -0.0370(5) 0.6224(5) 0.3801(3) 0.0307(15) Uani 1 1 d . . .
C22 C 0.2774(5) -0.1402(5) 0.4392(3) 0.0328(17) Uani 1 1 d . . .
C23 C 0.3214(5) -0.1615(6) 0.2716(4) 0.0451(18) Uani 1 1 d . . .
H23A H 0.3353 -0.1491 0.2285 0.068 Uiso 1 1 calc R . .
H23B H 0.3459 -0.2330 0.2831 0.068 Uiso 1 1 calc R . .
H23C H 0.3586 -0.1307 0.2911 0.068 Uiso 1 1 calc R . .
C24 C -0.1287(5) 0.6858(5) 0.3548(3) 0.0301(15) Uani 1 1 d . . .
C25 C 0.2971(5) 0.5309(6) 0.1968(3) 0.0327(17) Uani 1 1 d . . .
C26 C 0.1931(5) 0.1168(5) 0.1688(3) 0.0333(16) Uani 1 1 d . . .
C27 C 0.0556(5) -0.0775(5) 0.3717(3) 0.0324(15) Uani 1 1 d . . .
C28 C -0.0215(5) 0.1878(5) 0.3707(3) 0.0382(16) Uani 1 1 d . . .
H28A H -0.0055 0.2487 0.3682 0.057 Uiso 1 1 calc R . .
H28B H 0.0385 0.1368 0.3520 0.057 Uiso 1 1 calc R . .
H28C H -0.0356 0.1647 0.4123 0.057 Uiso 1 1 calc R . .
C29 C 0.0595(5) 0.4269(5) 0.3897(3) 0.0331(15) Uani 1 1 d . . .
H29A H 0.0458 0.3713 0.3776 0.050 Uiso 1 1 calc R . .
H29B H 0.0600 0.4190 0.4328 0.050 Uiso 1 1 calc R . .
H29C H 0.1279 0.4281 0.3705 0.050 Uiso 1 1 calc R . .
C30 C 0.0187(5) -0.0240(5) 0.2675(3) 0.0277(14) Uani 1 1 d . . .
C31 C -0.1760(5) 0.7985(5) 0.3474(3) 0.0423(18) Uani 1 1 d . . .
H31A H -0.2403 0.8189 0.3279 0.064 Uiso 1 1 calc R . .
H31B H -0.1255 0.8254 0.3231 0.064 Uiso 1 1 calc R . .
H31C H -0.1928 0.8235 0.3863 0.064 Uiso 1 1 calc R . .
C32 C 0.2401(6) 0.1139(6) 0.2245(3) 0.0410(17) Uani 1 1 d . . .
H32A H 0.2565 0.1743 0.2236 0.062 Uiso 1 1 calc R . .
H32B H 0.3046 0.0561 0.2271 0.062 Uiso 1 1 calc R . .
H32C H 0.1898 0.1095 0.2591 0.062 Uiso 1 1 calc R . .
C33 C -0.1347(5) 0.0316(5) 0.3494(3) 0.0368(16) Uani 1 1 d . . .
H33A H -0.1785 0.0035 0.3324 0.044 Uiso 1 1 calc R . .
H33B H -0.1473 0.0206 0.3931 0.044 Uiso 1 1 calc R . .
C34 C 0.0725(6) 0.0451(6) 0.0536(3) 0.0477(19) Uani 1 1 d . . .
H34A H 0.0538 0.0924 0.0186 0.072 Uiso 1 1 calc R . .
H34B H 0.0095 0.0334 0.0743 0.072 Uiso 1 1 calc R . .
H34C H 0.1241 -0.0175 0.0414 0.072 Uiso 1 1 calc R . .
C35 C -0.2567(5) 0.2031(6) 0.2994(3) 0.0347(17) Uani 1 1 d . . .
C36 C 0.3731(4) 0.5053(5) 0.3501(2) 0.0244(13) Uani 1 1 d . . .
C37 C 0.2882(5) 0.4366(6) 0.1987(3) 0.0334(17) Uani 1 1 d . . .
C38 C 0.4578(5) 0.3585(5) 0.5953(3) 0.0319(15) Uani 1 1 d . . .
H38A H 0.4660 0.3127 0.6316 0.048 Uiso 1 1 calc R . .
H38B H 0.4002 0.4204 0.6030 0.048 Uiso 1 1 calc R . .
H38C H 0.5230 0.3721 0.5825 0.048 Uiso 1 1 calc R . .
C39 C 0.0374(4) 0.6575(5) 0.4085(3) 0.0318(15) Uani 1 1 d . . .
H39A H 0.0255 0.6451 0.4521 0.038 Uiso 1 1 calc R . .
H39B H 0.0194 0.7297 0.3983 0.038 Uiso 1 1 calc R . .
C40 C 0.3024(4) 0.5624(5) 0.3074(3) 0.0266(14) Uani 1 1 d . . .
C41 C 0.4328(4) 0.3114(5) 0.5463(3) 0.0255(15) Uani 1 1 d . . .
C42 C 0.3362(4) 0.5027(5) 0.4119(3) 0.0252(13) Uani 1 1 d . . .
C43 C 0.1284(5) -0.0664(5) 0.2481(3) 0.0320(15) Uani 1 1 d . . .
C44 C -0.1700(5) 0.1429(5) 0.3310(3) 0.0301(15) Uani 1 1 d . . .
C45 C 0.3437(5) 0.5709(5) 0.2401(3) 0.0303(14) Uani 1 1 d . . .
H45A H 0.3314 0.6418 0.2270 0.036 Uiso 1 1 calc R . .
H45B H 0.4206 0.5360 0.2362 0.036 Uiso 1 1 calc R . .
C46 C 0.1195(5) 0.0872(6) 0.0951(3) 0.0367(17) Uani 1 1 d . . .
C47 C 0.2616(5) 0.5832(5) 0.1423(3) 0.0334(16) Uani 1 1 d . . .
C48 C 0.2525(6) 0.6864(6) 0.1140(3) 0.0470(19) Uani 1 1 d . . .
H48A H 0.2242 0.6980 0.0759 0.071 Uiso 1 1 calc R . .
H48B H 0.3220 0.6928 0.1077 0.071 Uiso 1 1 calc R . .
H48C H 0.2053 0.7353 0.1402 0.071 Uiso 1 1 calc R . .
C49 C 0.3021(4) -0.1820(5) 0.4967(3) 0.0272(14) Uani 1 1 d . . .
C50 C 0.2396(6) -0.1920(5) 0.3975(3) 0.0410(17) Uani 1 1 d . . .
H50A H 0.2041 -0.2345 0.4226 0.049 Uiso 1 1 calc R . .
H50B H 0.3026 -0.2363 0.3755 0.049 Uiso 1 1 calc R . .
C51 C 0.1571(5) 0.0461(5) 0.1503(3) 0.0322(15) Uani 1 1 d . . .
C52 C 0.4897(4) 0.4454(5) 0.3290(3) 0.0327(15) Uani 1 1 d . . .
H52A H 0.5268 0.4110 0.3634 0.049 Uiso 1 1 calc R . .
H52B H 0.5238 0.4908 0.3072 0.049 Uiso 1 1 calc R . .
H52C H 0.4918 0.3969 0.3031 0.049 Uiso 1 1 calc R . .
C53 C 0.4139(4) 0.3474(5) 0.4872(3) 0.0231(13) Uani 1 1 d . . .
C54 C 0.3944(4) 0.2731(5) 0.4628(3) 0.0261(14) Uani 1 1 d . . .
C58 C 0.9653(6) 0.5902(6) 0.1716(3) 0.0483(19) Uani 1 1 d . . .
H58A H 0.9660 0.6029 0.2122 0.072 Uiso 1 1 calc R . .
H58B H 1.0337 0.5433 0.1578 0.072 Uiso 1 1 calc R . .
H58C H 0.9106 0.5623 0.1705 0.072 Uiso 1 1 calc R . .
C56 C 0.1998(6) 0.7592(6) -0.1000(3) 0.053(2) Uani 1 1 d . . .
H56A H 0.1892 0.7983 -0.1386 0.079 Uiso 1 1 calc R . .
H56B H 0.2752 0.7263 -0.0971 0.079 Uiso 1 1 calc R . .
H56C H 0.1687 0.8028 -0.0684 0.079 Uiso 1 1 calc R . .
C55 C 0.1011(6) 0.6754(6) -0.1450(3) 0.048(2) Uani 1 1 d . . .
H55A H 0.1056 0.7273 -0.1766 0.072 Uiso 1 1 calc R . .
H55B H 0.0273 0.6829 -0.1329 0.072 Uiso 1 1 calc R . .
H55C H 0.1384 0.6103 -0.1594 0.072 Uiso 1 1 calc R . .
C57 C 0.1522(6) 0.6195(6) -0.0435(3) 0.0453(18) Uani 1 1 d . . .
H57 H 0.1175 0.5730 -0.0411 0.054 Uiso 1 1 calc R . .
C60 C 0.9380(6) 0.6872(7) 0.0730(3) 0.052(2) Uani 1 1 d . . .
H60 H 0.9514 0.6262 0.0576 0.062 Uiso 1 1 calc R . .
C59 C 0.9232(8) 0.7752(7) 0.1597(4) 0.066(3) Uani 1 1 d . . .
H59A H 0.9306 0.7588 0.2021 0.098 Uiso 1 1 calc R . .
H59B H 0.8518 0.8205 0.1543 0.098 Uiso 1 1 calc R . .
H59C H 0.9737 0.8069 0.1411 0.098 Uiso 1 1 calc R . .
C67 C 0.5660(6) 0.9045(8) 0.2825(3) 0.056(2) Uani 1 1 d . . .
H67 H 0.5471 0.9664 0.2979 0.067 Uiso 1 1 calc R . .
C69 C 0.6163(7) 0.4733(7) 0.1554(4) 0.061(2) Uani 1 1 d . . .
H69 H 0.6461 0.5171 0.1660 0.074 Uiso 1 1 calc R . .
C62 C 0.6094(8) 0.8089(7) 0.1955(4) 0.069(3) Uani 1 1 d . . .
H62A H 0.6190 0.8216 0.1523 0.104 Uiso 1 1 calc R . .
H62B H 0.5522 0.7825 0.2071 0.104 Uiso 1 1 calc R . .
H62C H 0.6744 0.7607 0.2094 0.104 Uiso 1 1 calc R . .
C66 C 0.5295(7) 0.4309(9) 0.0819(4) 0.082(3) Uani 1 1 d . . .
H66A H 0.5054 0.4590 0.0430 0.123 Uiso 1 1 calc R . .
H66B H 0.4699 0.4262 0.1101 0.123 Uiso 1 1 calc R . .
H66C H 0.5824 0.3647 0.0787 0.123 Uiso 1 1 calc R . .
C61 C 0.5736(9) 0.9971(8) 0.1831(4) 0.081(3) Uani 1 1 d . . .
H61A H 0.5881 0.9829 0.1417 0.122 Uiso 1 1 calc R . .
H61B H 0.6241 1.0249 0.1920 0.122 Uiso 1 1 calc R . .
H61C H 0.5023 1.0447 0.1900 0.122 Uiso 1 1 calc R . .
C68 C 0.3852(7) 0.9707(10) 0.0729(4) 0.080(3) Uani 1 1 d . . .
H68 H 0.3862 1.0268 0.0888 0.096 Uiso 1 1 calc R . .
C64 C 0.3559(9) 0.8964(10) -0.0109(5) 0.095(4) Uani 1 1 d . . .
H64A H 0.3376 0.9179 -0.0515 0.142 Uiso 1 1 calc R . .
H64B H 0.3022 0.8727 0.0126 0.142 Uiso 1 1 calc R . .
H64C H 0.4242 0.8428 -0.0114 0.142 Uiso 1 1 calc R . .
C63 C 0.3447(8) 1.0795(9) -0.0196(4) 0.089(4) Uani 1 1 d . . .
H63A H 0.3282 1.0753 -0.0589 0.134 Uiso 1 1 calc R . .
H63B H 0.4085 1.0963 -0.0237 0.134 Uiso 1 1 calc R . .
H63C H 0.2862 1.1308 -0.0001 0.134 Uiso 1 1 calc R . .
C65 C 0.5868(10) 0.5851(9) 0.0619(5) 0.102(4) Uani 1 1 d . . .
H65A H 0.5548 0.5917 0.0255 0.154 Uiso 1 1 calc R . .
H65B H 0.6614 0.5763 0.0519 0.154 Uiso 1 1 calc R . .
H65C H 0.5514 0.6449 0.0823 0.154 Uiso 1 1 calc R . .

loop_
_atom_site_aniso_label
_atom_site_aniso_U_11
_atom_site_aniso_U_22
_atom_site_aniso_U_33
_atom_site_aniso_U_23
_atom_site_aniso_U_13
_atom_site_aniso_U_12
Cu1 0.0276(5) 0.0152(6) 0.0241(5) -0.0001(3) -0.0122(3) -0.0112(4)
Cu2 0.0259(5) 0.0149(6) 0.0305(5) -0.0033(3) -0.0104(3) -0.0069(4)
Cu3 0.0367(5) 0.0211(6) 0.0273(5) -0.0025(4) -0.0135(4) -0.0073(4)
Cl1 0.0317(8) 0.0388(11) 0.0510(9) -0.0094(7) -0.0071(7) -0.0103(7)
Cl2 0.0415(9) 0.0510(13) 0.0487(10) -0.0085(8) -0.0062(7) -0.0112(8)
Cl3 0.0346(8) 0.0456(12) 0.0502(10) -0.0035(8) -0.0081(7) -0.0090(7)
Cl4 0.0467(9) 0.0328(11) 0.0366(8) -0.0026(6) -0.0131(6) -0.0169(7)
Cl5 0.0483(10) 0.0516(13) 0.0591(11) -0.0131(9) -0.0020(8) -0.0073(8)
Cl6 0.0574(10) 0.0406(12) 0.0373(9) -0.0004(7) -0.0187(7) -0.0171(8)
O1 0.079(4) 0.056(4) 0.032(3) 0.003(2) -0.018(2) -0.027(3)
O2 0.091(4) 0.054(4) 0.041(3) 0.002(3) -0.021(3) -0.022(3)
O3 0.106(5) 0.082(5) 0.042(3) 0.016(3) -0.026(3) -0.062(4)
O4 0.066(4) 0.125(7) 0.072(4) 0.018(5) 0.013(3) 0.002(4)
O5 0.050(3) 0.061(4) 0.041(3) -0.014(3) -0.002(2) -0.013(3)
N1 0.026(3) 0.027(4) 0.045(3) -0.011(2) -0.002(2) -0.011(2)
N2 0.032(3) 0.024(3) 0.029(3) -0.008(2) -0.009(2) -0.011(2)
N3 0.026(2) 0.023(3) 0.027(2) -0.002(2) -0.0072(19) -0.008(2)
N4 0.030(3) 0.028(4) 0.028(3) -0.004(2) -0.011(2) -0.005(2)
N5 0.033(3) 0.024(4) 0.040(3) -0.007(2) 0.001(2) -0.014(2)
N6 0.031(3) 0.026(3) 0.029(3) -0.004(2) -0.012(2) -0.012(2)
N7 0.029(3) 0.018(3) 0.044(3) -0.003(2) -0.010(2) -0.004(2)
N8 0.027(3) 0.027(4) 0.037(3) -0.004(2) -0.009(2) -0.006(2)
N9 0.041(3) 0.028(4) 0.031(3) -0.002(2) -0.007(2) -0.014(2)
N10 0.038(3) 0.029(4) 0.026(3) -0.007(2) -0.009(2) -0.004(2)
N11 0.047(3) 0.037(4) 0.029(3) -0.008(2) -0.008(2) -0.012(3)
N12 0.048(3) 0.028(4) 0.027(3) -0.001(2) -0.009(2) -0.009(2)
N13 0.049(3) 0.048(4) 0.034(3) 0.000(3) -0.009(2) -0.019(3)
N14 0.056(4) 0.037(4) 0.034(3) -0.006(3) -0.011(3) -0.008(3)
N15 0.062(4) 0.059(5) 0.039(3) -0.001(3) -0.007(3) -0.013(3)
N16 0.060(4) 0.099(7) 0.048(4) -0.023(4) 0.004(3) -0.011(4)
N17 0.062(4) 0.096(7) 0.045(4) -0.009(4) -0.019(3) -0.010(4)
C1 0.071(5) 0.028(4) 0.029(3) 0.006(3) -0.025(3) -0.025(3)
C2 0.029(3) 0.020(4) 0.034(3) -0.004(2) -0.014(2) -0.009(3)
C3 0.051(4) 0.034(4) 0.028(3) 0.000(3) -0.015(3) -0.017(3)
C4 0.036(3) 0.029(5) 0.038(3) -0.005(3) 0.000(3) -0.006(3)
C5 0.028(3) 0.025(4) 0.032(3) 0.001(3) -0.012(2) -0.009(3)
C6 0.035(3) 0.026(4) 0.035(3) -0.004(3) -0.011(3) -0.003(3)
C7 0.038(3) 0.036(4) 0.027(3) -0.007(3) -0.006(2) -0.016(3)
C8 0.027(3) 0.020(4) 0.031(3) -0.007(2) -0.003(2) -0.008(2)
C9 0.038(3) 0.029(4) 0.038(3) -0.006(3) -0.014(3) 0.000(3)
C10 0.036(3) 0.041(5) 0.030(3) -0.010(3) -0.004(3) -0.004(3)
C11 0.039(3) 0.026(4) 0.034(3) -0.007(3) -0.009(3) -0.010(3)
C12 0.073(5) 0.047(5) 0.030(3) 0.000(3) -0.011(3) -0.034(4)
C13 0.035(3) 0.028(5) 0.039(4) 0.000(3) -0.014(3) -0.008(3)
C14 0.024(3) 0.024(4) 0.032(3) -0.004(3) -0.001(2) -0.010(2)
C15 0.034(3) 0.032(4) 0.043(4) -0.005(3) -0.016(3) -0.009(3)
C16 0.046(4) 0.023(4) 0.028(3) -0.001(3) -0.012(3) -0.014(3)
C17 0.055(4) 0.020(4) 0.040(4) 0.000(3) -0.027(3) -0.018(3)
C18 0.031(3) 0.027(4) 0.035(3) 0.000(3) -0.007(2) -0.012(3)
C19 0.023(3) 0.021(4) 0.035(3) -0.005(2) -0.009(2) -0.004(2)
C20 0.038(4) 0.037(5) 0.059(4) -0.013(3) -0.006(3) -0.016(3)
C21 0.027(3) 0.028(4) 0.036(3) -0.005(3) -0.004(2) -0.008(3)
C22 0.033(3) 0.035(5) 0.032(3) -0.005(3) -0.015(3) -0.009(3)
C23 0.032(4) 0.037(5) 0.066(5) -0.017(4) -0.011(3) -0.004(3)
C24 0.025(3) 0.023(4) 0.042(3) -0.005(3) -0.007(2) -0.006(3)
C25 0.032(3) 0.037(5) 0.031(3) -0.005(3) -0.004(2) -0.013(3)
C26 0.040(3) 0.026(4) 0.033(3) -0.004(3) -0.003(3) -0.009(3)
C27 0.044(4) 0.031(4) 0.029(3) -0.004(3) -0.009(3) -0.019(3)
C28 0.041(4) 0.031(5) 0.047(4) -0.003(3) -0.013(3) -0.015(3)
C29 0.030(3) 0.024(4) 0.045(4) -0.005(3) -0.015(3) -0.005(3)
C30 0.033(3) 0.024(4) 0.028(3) -0.003(2) -0.012(2) -0.010(3)
C31 0.027(3) 0.038(5) 0.052(4) -0.008(3) -0.008(3) 0.003(3)
C32 0.061(4) 0.036(5) 0.030(3) -0.001(3) -0.011(3) -0.019(3)
C33 0.038(4) 0.033(5) 0.040(4) -0.010(3) 0.007(3) -0.015(3)
C34 0.056(4) 0.057(6) 0.036(4) -0.013(3) -0.006(3) -0.024(4)
C35 0.032(3) 0.033(5) 0.041(4) -0.013(3) 0.003(3) -0.013(3)
C36 0.020(3) 0.023(4) 0.029(3) -0.004(2) -0.004(2) -0.005(2)
C37 0.030(3) 0.039(5) 0.030(3) -0.003(3) -0.002(2) -0.012(3)
C38 0.040(3) 0.030(4) 0.032(3) -0.011(3) -0.008(3) -0.016(3)
C39 0.024(3) 0.032(4) 0.043(3) -0.010(3) -0.007(3) -0.010(3)
C40 0.025(3) 0.027(4) 0.028(3) -0.006(2) -0.003(2) -0.009(3)
C41 0.023(3) 0.021(5) 0.033(3) -0.007(3) -0.006(2) -0.005(2)
C42 0.025(3) 0.019(4) 0.034(3) -0.003(2) -0.010(2) -0.009(2)
C43 0.037(3) 0.026(4) 0.032(3) -0.008(3) -0.009(3) -0.006(3)
C44 0.039(3) 0.021(4) 0.036(3) -0.006(3) 0.003(3) -0.019(3)
C45 0.038(3) 0.027(4) 0.028(3) -0.003(3) -0.006(2) -0.012(3)
C46 0.044(4) 0.040(5) 0.029(3) -0.009(3) -0.002(3) -0.017(3)
C47 0.044(4) 0.031(4) 0.023(3) -0.006(3) -0.005(3) -0.009(3)
C48 0.068(5) 0.032(5) 0.040(4) 0.001(3) -0.015(3) -0.015(4)
C49 0.029(3) 0.019(4) 0.034(3) -0.003(3) -0.007(2) -0.007(3)
C50 0.064(4) 0.025(4) 0.045(4) 0.004(3) -0.035(3) -0.019(3)
C51 0.036(3) 0.027(4) 0.032(3) -0.006(3) 0.003(3) -0.010(3)
C52 0.023(3) 0.032(4) 0.041(3) -0.008(3) -0.006(2) -0.005(3)
C53 0.021(3) 0.016(4) 0.033(3) -0.004(2) -0.008(2) -0.005(2)
C54 0.026(3) 0.021(4) 0.031(3) 0.003(3) -0.008(2) -0.009(2)
C58 0.062(5) 0.046(5) 0.033(4) -0.001(3) -0.011(3) -0.012(4)
C56 0.064(5) 0.051(6) 0.044(4) 0.001(3) -0.010(3) -0.022(4)
C55 0.047(4) 0.061(6) 0.027(3) -0.001(3) -0.009(3) -0.008(4)
C57 0.051(4) 0.050(5) 0.035(4) 0.000(3) -0.007(3) -0.019(4)
C60 0.063(5) 0.054(6) 0.030(4) -0.007(4) -0.009(3) -0.010(4)
C59 0.099(7) 0.050(6) 0.051(5) -0.008(4) -0.028(4) -0.020(5)
C67 0.063(5) 0.082(7) 0.032(4) -0.008(4) -0.012(3) -0.031(4)
C69 0.061(5) 0.071(7) 0.044(5) -0.012(4) -0.012(4) -0.008(4)
C62 0.087(6) 0.062(7) 0.056(5) -0.014(4) -0.009(4) -0.018(5)
C66 0.050(5) 0.129(10) 0.061(5) -0.036(6) -0.017(4) -0.011(5)
C61 0.112(8) 0.072(7) 0.046(5) 0.017(4) -0.019(5) -0.022(6)
C68 0.064(6) 0.112(10) 0.051(5) -0.014(6) -0.001(4) -0.013(6)
C64 0.082(7) 0.123(11) 0.080(7) -0.048(7) 0.023(6) -0.034(7)
C63 0.073(6) 0.108(9) 0.058(6) 0.011(6) 0.010(5) -0.012(6)
C65 0.113(9) 0.091(9) 0.069(7) 0.020(6) -0.023(6) -0.001(7)

loop_
_atom_type_symbol
_atom_type_description
_atom_type_scat_dispersion_real
_atom_type_scat_dispersion_imag
_atom_type_scat_source
C C 0.0181 0.0091 'International Tables Vol C Tables 4.2.6.8 and 6.1.1.4'
H H 0.0000 0.0000 'International Tables Vol C Tables 4.2.6.8 and 6.1.1.4'
N N 0.0311 0.0180 'International Tables Vol C Tables 4.2.6.8 and 6.1.1.4'
O O 0.0492 0.0322 'International Tables Vol C Tables 4.2.6.8 and 6.1.1.4'
Cl Cl 0.3639 0.7018 'International Tables Vol C Tables 4.2.6.8 and 6.1.1.4'
Cu Cu -1.9646 0.5888 'International Tables Vol C Tables 4.2.6.8 and 6.1.1.4'

loop_
_geom_angle_atom_site_label_1
_geom_angle_atom_site_label_2
_geom_angle_atom_site_label_3
_geom_angle
_geom_angle_site_symmetry_1
_geom_angle_site_symmetry_3
_geom_angle_publ_flag
N2 Cu1 N6 163.5(2) . . ?
N2 Cu1 Cl3 91.50(15) . . ?
N6 Cu1 Cl3 92.94(15) . . ?
N2 Cu1 Cl4 95.00(15) . . ?
N6 Cu1 Cl4 93.39(15) . . ?
Cl3 Cu1 Cl4 133.56(7) . . ?
N8 Cu2 N5 146.8(2) . . ?
N8 Cu2 Cl2 98.25(16) . . ?
N5 Cu2 Cl2 97.06(16) . . ?
N8 Cu2 Cl1 94.63(15) . . ?
N5 Cu2 Cl1 97.14(16) . . ?
Cl2 Cu2 Cl1 131.12(7) . . ?
N10 Cu3 N9 155.6(2) . . ?
N10 Cu3 Cl5 93.81(16) . . ?
N9 Cu3 Cl5 94.69(17) . . ?
N10 Cu3 Cl6 95.75(15) . . ?
N9 Cu3 Cl6 94.89(16) . . ?
Cl5 Cu3 Cl6 133.47(8) . . ?
C35 N1 N5 110.4(5) . . ?
C54 N2 N4 105.6(5) . . ?
C54 N2 Cu1 128.8(4) . . ?
N4 N2 Cu1 124.2(4) . . ?
C49 N3 N6 111.5(5) . . ?
C41 N4 N2 111.3(5) . . ?
N1 N5 C4 106.8(6) . . ?
N1 N5 Cu2 122.9(4) . . ?
C4 N5 Cu2 130.1(4) . . ?
C13 N6 N3 105.9(5) . . ?
C13 N6 Cu1 132.5(5) . . ?
N3 N6 Cu1 121.0(4) . . ?
C24 N7 N8 112.1(5) . . ?
C14 N8 N7 105.0(5) . . ?
C14 N8 Cu2 133.2(4) . . ?
N7 N8 Cu2 120.7(4) . . ?
C26 N9 N11 104.4(6) . . ?
C26 N9 Cu3 130.5(4) . . ?
N11 N9 Cu3 124.7(4) . . ?
C37 N10 N12 105.7(6) . . ?
C37 N10 Cu3 131.2(5) . . ?
N12 N10 Cu3 122.6(4) . . ?
C46 N11 N9 112.4(6) . . ?
C47 N12 N10 111.6(5) . . ?
C57 N13 C55 120.8(7) . . ?
C57 N13 C56 120.9(6) . . ?
C55 N13 C56 118.1(6) . . ?
C60 N14 C59 121.0(7) . . ?
C60 N14 C58 121.2(6) . . ?
C59 N14 C58 117.7(6) . . ?
C67 N15 C62 120.5(7) . . ?
C67 N15 C61 120.1(8) . . ?
C62 N15 C61 119.4(7) . . ?
C68 N16 C63 120.3(10) . . ?
C68 N16 C64 120.0(10) . . ?
C63 N16 C64 119.7(9) . . ?
C69 N17 C66 122.3(9) . . ?
C69 N17 C65 117.9(9) . . ?
C66 N17 C65 119.7(8) . . ?
C19 C2 C40 119.5(5) . . ?
C19 C2 C6 120.7(5) . . ?
C40 C2 C6 119.8(5) . . ?
N5 C4 C44 109.5(6) . . ?
N5 C4 C28 120.6(6) . . ?
C44 C4 C28 129.8(6) . . ?
C53 C5 C42 116.9(5) . . ?
C19 C8 C42 119.3(5) . . ?
C19 C8 C7 120.7(5) . . ?
C42 C8 C7 120.0(5) . . ?
C51 C10 C43 117.6(5) . . ?
C30 C11 C27 119.3(6) . . ?
C30 C11 C33 119.0(5) . . ?
C27 C11 C33 121.7(6) . . ?
N6 C13 C22 109.4(6) . . ?
N6 C13 C1 120.3(7) . . ?
C22 C13 C1 130.3(6) . . ?
N8 C14 C21 110.1(5) . . ?
N8 C14 C29 121.7(6) . . ?
C21 C14 C29 128.2(5) . . ?
C17 C15 C43 119.7(6) . . ?
C17 C15 C23 118.4(6) . . ?
C43 C15 C23 121.9(6) . . ?
C15 C17 C27 120.2(5) . . ?
C15 C17 C50 120.9(6) . . ?
C27 C17 C50 118.9(6) . . ?
C2 C19 C8 121.1(5) . . ?
C2 C19 C39 119.3(5) . . ?
C8 C19 C39 119.6(5) . . ?
C24 C21 C14 106.2(6) . . ?
C24 C21 C39 124.9(6) . . ?
C14 C21 C39 128.8(6) . . ?
C49 C22 C13 106.7(6) . . ?
C49 C22 C50 122.7(7) . . ?
C13 C22 C50 130.7(6) . . ?
N7 C24 C21 106.6(6) . . ?
N7 C24 C31 123.0(5) . . ?
C21 C24 C31 130.4(6) . . ?
C37 C25 C47 105.9(6) . . ?
C37 C25 C45 129.6(6) . . ?
C47 C25 C45 124.3(7) . . ?
N9 C26 C51 109.9(6) . . ?
N9 C26 C32 120.1(6) . . ?
C51 C26 C32 130.0(6) . . ?
C11 C27 C17 120.0(6) . . ?
C11 C27 C12 120.0(6) . . ?
C17 C27 C12 120.0(6) . . ?
C11 C30 C43 120.1(5) . . ?
C11 C30 C9 119.9(5) . . ?
C43 C30 C9 120.0(5) . . ?
C44 C33 C11 114.0(5) . . ?
N1 C35 C44 108.1(6) . . ?
N1 C35 C20 122.0(6) . . ?
C44 C35 C20 130.0(7) . . ?
C40 C36 C42 119.9(5) . . ?
C40 C36 C52 120.0(5) . . ?
C42 C36 C52 120.1(5) . . ?
N10 C37 C25 110.4(6) . . ?
N10 C37 C3 121.1(7) . . ?
C25 C37 C3 128.6(6) . . ?
C21 C39 C19 113.4(5) . . ?
C36 C40 C2 119.7(5) . . ?
C36 C40 C45 120.2(5) . . ?
C2 C40 C45 120.0(5) . . ?
N4 C41 C53 107.0(5) . . ?
N4 C41 C38 122.0(5) . . ?
C53 C41 C38 131.0(6) . . ?
C8 C42 C36 120.1(5) . . ?
C8 C42 C5 119.7(5) . . ?
C36 C42 C5 120.2(5) . . ?
C15 C43 C30 120.1(6) . . ?
C15 C43 C10 121.0(6) . . ?
C30 C43 C10 118.8(5) . . ?
C35 C44 C4 105.1(6) . . ?
C35 C44 C33 128.5(6) . . ?
C4 C44 C33 126.3(6) . . ?
C25 C45 C40 118.1(5) . . ?
N11 C46 C51 107.3(6) . . ?
N11 C46 C34 122.8(6) . . ?
C51 C46 C34 129.8(7) . . ?
N12 C47 C25 106.4(6) . . ?
N12 C47 C48 121.7(6) . . ?
C25 C47 C48 131.9(6) . . ?
N3 C49 C22 106.6(6) . . ?
N3 C49 C18 121.2(5) . . ?
C22 C49 C18 132.2(6) . . ?
C22 C50 C17 118.4(6) . . ?
C46 C51 C26 105.9(6) . . ?
C46 C51 C10 126.1(6) . . ?
C26 C51 C10 127.8(6) . . ?
C54 C53 C41 106.5(6) . . ?
C54 C53 C5 129.4(5) . . ?
C41 C53 C5 124.1(5) . . ?
N2 C54 C53 109.6(5) . . ?
N2 C54 C16 119.3(6) . . ?
C53 C54 C16 131.1(5) . . ?
O1 C57 N13 123.4(8) . . ?
O2 C60 N14 124.9(8) . . ?
O3 C67 N15 124.3(9) . . ?
O5 C69 N17 123.5(9) . . ?
O4 C68 N16 124.7(12) . . ?

loop_
_geom_bond_atom_site_label_1
_geom_bond_atom_site_label_2
_geom_bond_distance
_geom_bond_site_symmetry_2
_geom_bond_publ_flag
Cu1 N2 1.933(5) . ?
Cu1 N6 1.943(5) . ?
Cu1 Cl3 2.2952(19) . ?
Cu1 Cl4 2.3511(19) . ?
Cu2 N8 1.940(5) . ?
Cu2 N5 1.961(6) . ?
Cu2 Cl2 2.269(2) . ?
Cu2 Cl1 2.2926(19) . ?
Cu3 N10 1.980(6) . ?
Cu3 N9 1.974(6) . ?
Cu3 Cl5 2.261(2) . ?
Cu3 Cl6 2.269(2) . ?
O1 C57 1.252(8) . ?
O2 C60 1.233(10) . ?
O3 C67 1.231(10) . ?
O4 C68 1.244(13) . ?
O5 C69 1.259(11) . ?
N1 C35 1.349(9) . ?
N1 N5 1.354(7) . ?
N2 C54 1.355(8) . ?
N2 N4 1.364(7) . ?
N3 C49 1.344(8) . ?
N3 N6 1.370(7) . ?
N4 C41 1.338(9) . ?
N5 C4 1.363(9) . ?
N6 C13 1.344(8) . ?
N7 C24 1.336(8) . ?
N7 N8 1.377(7) . ?
N8 C14 1.345(8) . ?
N9 C26 1.369(9) . ?
N9 N11 1.369(7) . ?
N10 C37 1.348(8) . ?
N10 N12 1.357(8) . ?
N11 C46 1.335(10) . ?
N12 C47 1.351(9) . ?
N13 C57 1.347(9) . ?
N13 C55 1.441(9) . ?
N13 C56 1.449(10) . ?
N14 C60 1.345(9) . ?
N14 C59 1.435(10) . ?
N14 C58 1.454(9) . ?
N15 C67 1.336(9) . ?
N15 C62 1.461(11) . ?
N15 C61 1.468(11) . ?
N16 C68 1.331(12) . ?
N16 C63 1.452(13) . ?
N16 C64 1.487(13) . ?
N17 C69 1.336(10) . ?
N17 C66 1.431(13) . ?
N17 C65 1.509(14) . ?
C1 C13 1.483(9) . ?
C2 C19 1.388(9) . ?
C2 C40 1.418(8) . ?
C2 C6 1.504(8) . ?
C3 C37 1.495(9) . ?
C4 C44 1.399(10) . ?
C4 C28 1.491(9) . ?
C5 C53 1.504(9) . ?
C5 C42 1.519(8) . ?
C7 C8 1.523(8) . ?
C8 C19 1.404(8) . ?
C8 C42 1.405(8) . ?
C9 C30 1.513(8) . ?
C10 C51 1.505(10) . ?
C10 C43 1.526(9) . ?
C11 C30 1.410(9) . ?
C11 C27 1.403(9) . ?
C11 C33 1.521(9) . ?
C12 C27 1.527(9) . ?
C13 C22 1.402(10) . ?
C14 C21 1.398(9) . ?
C14 C29 1.502(8) . ?
C15 C17 1.398(10) . ?
C15 C43 1.401(9) . ?
C15 C23 1.523(9) . ?
C16 C54 1.500(8) . ?
C17 C27 1.411(9) . ?
C17 C50 1.521(9) . ?
C18 C49 1.489(9) . ?
C19 C39 1.536(8) . ?
C20 C35 1.504(9) . ?
C21 C24 1.386(9) . ?
C21 C39 1.523(9) . ?
C22 C49 1.380(9) . ?
C22 C50 1.520(9) . ?
C24 C31 1.494(10) . ?
C25 C37 1.387(10) . ?
C25 C47 1.395(9) . ?
C25 C45 1.511(9) . ?
C26 C51 1.402(10) . ?
C26 C32 1.479(9) . ?
C30 C43 1.404(9) . ?
C33 C44 1.497(10) . ?
C34 C46 1.504(10) . ?
C35 C44 1.398(9) . ?
C36 C40 1.407(8) . ?
C36 C42 1.404(8) . ?
C36 C52 1.531(8) . ?
C38 C41 1.511(8) . ?
C40 C45 1.534(8) . ?
C41 C53 1.380(8) . ?
C46 C51 1.381(9) . ?
C47 C48 1.484(10) . ?
C53 C54 1.383(9) . ?
